data_2237006
loop_
_publ_author_name
'Karpous, Andrei'
'Voitenko, Zoia'
'Daran, Jean-Claude'
'Manoury, Eric'

_publ_section_title
;
 <i>rac</i>-{[2-(Diphenylthiophosphanyl)ferrocenyl]methyl}trimethylammonium
 iodide chloroform monosolvate
;
_journal_coeditor_code RN2109
_journal_issue 12
_journal_name_full 'Acta Crystallographica Section E'
_journal_page_first m1490
_journal_page_last m1491
_journal_paper_doi 10.1107/S1600536812046053
_journal_volume 68
_journal_year 2012
_chemical_formula_iupac '[Fe (C5 H5) (C21 H24 N P S)] I, C H Cl3'
_chemical_formula_moiety 'C26 H29 Fe N P S +, I -, C H Cl3'
_chemical_formula_sum 'C27 H30 Cl3 Fe I N P S'
_chemical_formula_weight 720.65
_chemical_name_systematic
;
<i>rac</i>-{[2-(Diphenylthiophosphanyl)ferrocenyl]methyl}trimethylammonium
iodide chloroform monosolvate
;
_space_group_IT_number 14
_symmetry_cell_setting monoclinic
_symmetry_space_group_name_Hall '-P 2ybc'
_symmetry_space_group_name_H-M 'P 1 21/c 1'
_atom_sites_solution_hydrogens geom
_atom_sites_solution_primary direct
_atom_sites_solution_secondary difmap
_audit_creation_method SHELXL-97
_cell_angle_alpha 90.00
_cell_angle_beta 110.632(4)
_cell_angle_gamma 90.00
_cell_formula_units_Z 4
_cell_length_a 17.4056(6)
_cell_length_b 12.1843(3)
_cell_length_c 14.9389(5)
_cell_measurement_reflns_used 19830
_cell_measurement_temperature 180(2)
_cell_measurement_theta_max 28.43
_cell_measurement_theta_min 2.91
_cell_volume 2964.97(18)
_computing_cell_refinement 'CrysAlis PRO (Agilent, 2012)'
_computing_data_collection 'CrysAlis PRO (Agilent, 2012)'
_computing_data_reduction 'CrysAlis PRO (Agilent, 2012)'
_computing_molecular_graphics 'ORTEPIII (Burnett & Johnson, 1996) and ORTEP-3 for Windows (Farrugia, 2012)'
_computing_publication_material 'WinGX (Farrugia, 2012)'
_computing_structure_refinement 'SHELXL97 (Sheldrick, 2008)'
_computing_structure_solution 'SIR97 (Altomare <i>et al.</i>, 1999)'
_diffrn_ambient_temperature 180(2)
_diffrn_detector_area_resol_mean 8.2632
_diffrn_measured_fraction_theta_full 0.999
_diffrn_measured_fraction_theta_max 0.999
_diffrn_measurement_device_type 'Agilent Xcalibur (Sapphire1, long nozzle)'
_diffrn_measurement_method '\w scans'
_diffrn_radiation_monochromator graphite
_diffrn_radiation_source 'fine-focus sealed tube'
_diffrn_radiation_type MoK\a
_diffrn_radiation_wavelength 0.71073
_diffrn_reflns_av_R_equivalents 0.0336
_diffrn_reflns_av_sigmaI/netI 0.0212
_diffrn_reflns_limit_h_max 21
_diffrn_reflns_limit_h_min -21
_diffrn_reflns_limit_k_max 15
_diffrn_reflns_limit_k_min -15
_diffrn_reflns_limit_l_max 18
_diffrn_reflns_limit_l_min -18
_diffrn_reflns_number 31103
_diffrn_reflns_theta_full 26.37
_diffrn_reflns_theta_max 26.37
_diffrn_reflns_theta_min 2.91
_exptl_absorpt_coefficient_mu 1.962
_exptl_absorpt_correction_T_max 1.0
_exptl_absorpt_correction_T_min 0.574
_exptl_absorpt_correction_type multi-scan
_exptl_absorpt_process_details '(CrysAlis PRO; Agilent, 2012)'
_exptl_crystal_colour yellow
_exptl_crystal_density_diffrn 1.614
_exptl_crystal_density_method 'not measured'
_exptl_crystal_description box
_exptl_crystal_F_000 1440
_exptl_crystal_size_max 0.49
_exptl_crystal_size_mid 0.18
_exptl_crystal_size_min 0.10
_refine_diff_density_max 0.623
_refine_diff_density_min -0.606
_refine_ls_extinction_method none
_refine_ls_goodness_of_fit_ref 1.076
_refine_ls_hydrogen_treatment constr
_refine_ls_matrix_type full
_refine_ls_number_parameters 319
_refine_ls_number_reflns 6065
_refine_ls_number_restraints 0
_refine_ls_restrained_S_all 1.076
_refine_ls_R_factor_all 0.0302
_refine_ls_R_factor_gt 0.0247
_refine_ls_shift/su_max 0.002
_refine_ls_shift/su_mean 0.000
_refine_ls_structure_factor_coef Fsqd
_refine_ls_weighting_details 'calc w=1/[\s^2^(Fo^2^)+(0.0242P)^2^+2.8471P] where P=(Fo^2^+2Fc^2^)/3'
_refine_ls_weighting_scheme calc
_refine_ls_wR_factor_gt 0.0581
_refine_ls_wR_factor_ref 0.0617
_reflns_number_gt 5385
_reflns_number_total 6065
_reflns_threshold_expression I>2\s(I)
_cod_data_source_file rn2109.cif
_cod_data_source_block I
_cod_original_sg_symbol_H-M 'P 21/c'
_cod_database_code 2237006
_cod_database_fobs_code 2237006

loop_
_symmetry_equiv_pos_as_xyz
'x, y, z'
'-x, y+1/2, -z+1/2'
'-x, -y, -z'
'x, -y-1/2, z-1/2'

loop_
_atom_site_type_symbol
_atom_site_label
_atom_site_fract_x
_atom_site_fract_y
_atom_site_fract_z
_atom_site_U_iso_or_equiv
_atom_site_adp_type
_atom_site_calc_flag
_atom_site_refinement_flags
_atom_site_occupancy
_atom_site_symmetry_multiplicity
Fe Fe1 0.170301(18) 0.73893(3) 0.16941(2) 0.01825(7) Uani d . 1 1
P P1 0.13712(3) 0.49498(4) 0.25844(4) 0.01734(11) Uani d . 1 1
S S1 0.13878(4) 0.39785(5) 0.15519(4) 0.02843(13) Uani d . 1 1
N N1 0.38708(12) 0.51750(17) 0.26266(14) 0.0266(4) Uani d . 1 1
C C1 0.19359(13) 0.62039(17) 0.26970(14) 0.0173(4) Uani d . 1 1
C C2 0.26568(13) 0.64348(18) 0.24522(15) 0.0196(4) Uani d . 1 1
C C3 0.28607(14) 0.75593(19) 0.26702(16) 0.0242(5) Uani d . 1 1
H H3 0.3307 0.7935 0.2581 0.029 Uiso calc R 1 1
C C4 0.22953(15) 0.80223(19) 0.30379(16) 0.0253(5) Uani d . 1 1
H H4 0.2297 0.8762 0.3241 0.030 Uiso calc R 1 1
C C5 0.17231(14) 0.72073(17) 0.30565(15) 0.0211(4) Uani d . 1 1
H H5 0.1274 0.7307 0.3270 0.025 Uiso calc R 1 1
C C6 0.06407(17) 0.7065(2) 0.05634(18) 0.0407(7) Uani d . 1 1
H H6 0.0244 0.6519 0.0537 0.049 Uiso calc R 1 1
C C7 0.13415(18) 0.6930(2) 0.03003(17) 0.0367(6) Uani d . 1 1
H H7 0.1500 0.6273 0.0070 0.044 Uiso calc R 1 1
C C8 0.17626(15) 0.7942(2) 0.04407(16) 0.0292(5) Uani d . 1 1
H H8 0.2253 0.8089 0.0319 0.035 Uiso calc R 1 1
C C9 0.13258(15) 0.8694(2) 0.07938(17) 0.0309(5) Uani d . 1 1
H H9 0.1471 0.9439 0.0954 0.037 Uiso calc R 1 1
C C10 0.06381(16) 0.8155(3) 0.08696(18) 0.0377(6) Uani d . 1 1
H H10 0.0239 0.8473 0.1090 0.045 Uiso calc R 1 1
C C21 0.30886(13) 0.57269(19) 0.19659(15) 0.0231(5) Uani d . 1 1
H H21A 0.3230 0.6180 0.1496 0.028 Uiso calc R 1 1
H H21B 0.2704 0.5149 0.1605 0.028 Uiso calc R 1 1
C C23 0.42053(19) 0.4499(3) 0.2013(2) 0.0448(7) Uani d . 1 1
H H23A 0.4707 0.4127 0.2417 0.067 Uiso calc R 1 1
H H23B 0.4331 0.4975 0.1554 0.067 Uiso calc R 1 1
H H23C 0.3797 0.3950 0.1667 0.067 Uiso calc R 1 1
C C24 0.36912(17) 0.4455(2) 0.3336(2) 0.0409(7) Uani d . 1 1
H H24A 0.3253 0.3939 0.2999 0.061 Uiso calc R 1 1
H H24B 0.3516 0.4907 0.3772 0.061 Uiso calc R 1 1
H H24C 0.4187 0.4045 0.3703 0.061 Uiso calc R 1 1
C C25 0.45051(16) 0.6000(2) 0.3157(2) 0.0396(6) Uani d . 1 1
H H25A 0.4302 0.6429 0.3581 0.059 Uiso calc R 1 1
H H25B 0.4618 0.6491 0.2699 0.059 Uiso calc R 1 1
H H25C 0.5011 0.5619 0.3537 0.059 Uiso calc R 1 1
C C111 0.17654(13) 0.43111(17) 0.37555(15) 0.0186(4) Uani d . 1 1
C C112 0.23704(14) 0.47914(18) 0.45243(15) 0.0214(4) Uani d . 1 1
H H112 0.2616 0.5462 0.4442 0.026 Uiso calc R 1 1
C C113 0.26174(15) 0.4291(2) 0.54143(16) 0.0269(5) Uani d . 1 1
H H113 0.3040 0.4611 0.5940 0.032 Uiso calc R 1 1
C C114 0.22482(15) 0.3329(2) 0.55350(16) 0.0289(5) Uani d . 1 1
H H114 0.2411 0.2995 0.6148 0.035 Uiso calc R 1 1
C C115 0.16466(15) 0.2848(2) 0.47744(17) 0.0285(5) Uani d . 1 1
H H115 0.1396 0.2185 0.4864 0.034 Uiso calc R 1 1
C C116 0.14071(14) 0.33311(19) 0.38783(16) 0.0240(5) Uani d . 1 1
H H116 0.0999 0.2993 0.3350 0.029 Uiso calc R 1 1
C C121 0.03365(13) 0.53257(17) 0.24974(15) 0.0204(4) Uani d . 1 1
C C122 0.01987(14) 0.57870(19) 0.32821(16) 0.0243(5) Uani d . 1 1
H H122 0.0646 0.5903 0.3863 0.029 Uiso calc R 1 1
C C123 -0.05875(15) 0.6075(2) 0.32155(19) 0.0313(5) Uani d . 1 1
H H123 -0.0678 0.6403 0.3747 0.038 Uiso calc R 1 1
C C124 -0.12427(16) 0.5887(2) 0.2378(2) 0.0359(6) Uani d . 1 1
H H124 -0.1782 0.6088 0.2333 0.043 Uiso calc R 1 1
C C125 -0.11120(15) 0.5408(2) 0.16082(19) 0.0348(6) Uani d . 1 1
H H125 -0.1564 0.5272 0.1036 0.042 Uiso calc R 1 1
C C126 -0.03235(15) 0.51233(19) 0.16629(17) 0.0270(5) Uani d . 1 1
H H126 -0.0237 0.4791 0.1131 0.032 Uiso calc R 1 1
C C100 0.40211(16) 0.1117(2) 0.40949(18) 0.0339(6) Uani d . 1 1
H H100 0.4611 0.1343 0.4362 0.041 Uiso calc R 1 1
Cl Cl1 0.39374(5) -0.02380(6) 0.44430(6) 0.04887(18) Uani d . 1 1
Cl Cl2 0.34498(6) 0.19884(7) 0.45463(7) 0.0642(3) Uani d . 1 1
Cl Cl3 0.36757(5) 0.12290(10) 0.28457(5) 0.0685(3) Uani d . 1 1
I I1 0.586539(10) 0.293348(13) 0.433624(12) 0.03129(6) Uani d . 1 1

loop_
_atom_site_aniso_label
_atom_site_aniso_U_11
_atom_site_aniso_U_22
_atom_site_aniso_U_33
_atom_site_aniso_U_12
_atom_site_aniso_U_13
_atom_site_aniso_U_23
Fe1 0.01707(16) 0.01936(16) 0.01709(15) -0.00029(12) 0.00449(12) 0.00296(12)
P1 0.0202(3) 0.0167(3) 0.0162(2) -0.0016(2) 0.0079(2) -0.0016(2)
S1 0.0382(3) 0.0255(3) 0.0257(3) -0.0051(3) 0.0164(3) -0.0105(2)
N1 0.0222(10) 0.0349(11) 0.0263(10) 0.0080(9) 0.0128(8) 0.0060(9)
C1 0.0195(10) 0.0176(10) 0.0141(9) -0.0006(8) 0.0050(8) 0.0013(8)
C2 0.0179(10) 0.0214(11) 0.0177(10) -0.0007(9) 0.0041(8) 0.0040(8)
C3 0.0210(11) 0.0237(11) 0.0241(11) -0.0042(9) 0.0031(9) 0.0031(9)
C4 0.0280(12) 0.0191(11) 0.0242(11) -0.0026(9) 0.0037(10) -0.0022(9)
C5 0.0246(11) 0.0212(11) 0.0167(10) 0.0006(9) 0.0064(9) -0.0001(8)
C6 0.0298(14) 0.0541(18) 0.0255(13) -0.0149(13) -0.0061(11) 0.0118(12)
C7 0.0471(16) 0.0378(15) 0.0173(11) 0.0080(12) 0.0015(11) 0.0004(10)
C8 0.0251(12) 0.0424(15) 0.0198(11) 0.0069(11) 0.0077(10) 0.0125(10)
C9 0.0330(13) 0.0300(13) 0.0273(12) 0.0069(11) 0.0079(10) 0.0132(10)
C10 0.0225(13) 0.0568(18) 0.0320(13) 0.0130(12) 0.0073(11) 0.0167(12)
C21 0.0201(11) 0.0285(12) 0.0207(10) 0.0026(9) 0.0075(9) 0.0040(9)
C23 0.0430(16) 0.0575(19) 0.0407(15) 0.0219(14) 0.0232(13) -0.0007(14)
C24 0.0346(15) 0.0467(16) 0.0480(16) 0.0167(13) 0.0229(13) 0.0256(13)
C25 0.0232(13) 0.0520(17) 0.0382(14) 0.0023(12) 0.0039(11) 0.0032(13)
C111 0.0208(11) 0.0183(10) 0.0200(10) 0.0021(8) 0.0113(9) 0.0017(8)
C112 0.0246(12) 0.0196(11) 0.0228(10) -0.0008(9) 0.0117(9) -0.0018(9)
C113 0.0295(13) 0.0291(12) 0.0204(11) 0.0002(10) 0.0066(10) -0.0013(9)
C114 0.0347(14) 0.0311(13) 0.0225(11) 0.0050(11) 0.0121(10) 0.0076(10)
C115 0.0314(13) 0.0252(12) 0.0326(13) -0.0023(10) 0.0158(11) 0.0065(10)
C116 0.0230(12) 0.0228(11) 0.0263(11) -0.0027(9) 0.0087(9) 0.0010(9)
C121 0.0207(11) 0.0182(10) 0.0231(10) -0.0025(9) 0.0087(9) 0.0006(8)
C122 0.0241(12) 0.0250(12) 0.0246(11) -0.0012(9) 0.0096(9) 0.0002(9)
C123 0.0314(13) 0.0277(13) 0.0399(14) 0.0026(10) 0.0189(12) 0.0000(11)
C124 0.0249(13) 0.0313(14) 0.0527(16) 0.0046(11) 0.0150(12) 0.0068(12)
C125 0.0236(13) 0.0340(14) 0.0396(14) -0.0050(11) 0.0020(11) 0.0021(11)
C126 0.0264(12) 0.0258(12) 0.0264(12) -0.0066(10) 0.0064(10) -0.0026(9)
C100 0.0264(13) 0.0414(15) 0.0296(13) 0.0052(11) 0.0044(11) 0.0017(11)
Cl1 0.0362(4) 0.0370(4) 0.0614(5) -0.0056(3) 0.0022(3) -0.0025(3)
Cl2 0.0818(6) 0.0558(5) 0.0758(6) 0.0302(5) 0.0536(5) 0.0199(4)
Cl3 0.0528(5) 0.1143(8) 0.0300(4) -0.0006(5) 0.0042(3) 0.0028(4)
I1 0.02343(9) 0.03225(10) 0.03755(10) 0.00095(6) 0.00995(7) -0.00385(7)

loop_
_atom_type_symbol
_atom_type_description
_atom_type_scat_dispersion_real
_atom_type_scat_dispersion_imag
_atom_type_scat_source
C C 0.0033 0.0016 'International Tables Vol C Tables 4.2.6.8 and 6.1.1.4'
H H 0.0000 0.0000 'International Tables Vol C Tables 4.2.6.8 and 6.1.1.4'
N N 0.0061 0.0033 'International Tables Vol C Tables 4.2.6.8 and 6.1.1.4'
P P 0.1023 0.0942 'International Tables Vol C Tables 4.2.6.8 and 6.1.1.4'
S S 0.1246 0.1234 'International Tables Vol C Tables 4.2.6.8 and 6.1.1.4'
Fe Fe 0.3463 0.8444 'International Tables Vol C Tables 4.2.6.8 and 6.1.1.4'
Cl Cl 0.1484 0.1585 'International Tables Vol C Tables 4.2.6.8 and 6.1.1.4'
I I -0.4742 1.8119 'International Tables Vol C Tables 4.2.6.8 and 6.1.1.4'

loop_
_geom_angle_atom_site_label_1
_geom_angle_atom_site_label_2
_geom_angle_atom_site_label_3
_geom_angle
C2 Fe1 C1 42.23(8)
C2 Fe1 C8 114.24(9)
C1 Fe1 C8 149.55(9)
C2 Fe1 C7 108.25(10)
C1 Fe1 C7 118.22(10)
C8 Fe1 C7 40.74(11)
C2 Fe1 C5 69.81(9)
C1 Fe1 C5 41.49(8)
C8 Fe1 C5 166.33(10)
C7 Fe1 C5 152.30(10)
C2 Fe1 C9 146.24(9)
C1 Fe1 C9 169.62(9)
C8 Fe1 C9 40.51(10)
C7 Fe1 C9 68.06(11)
C5 Fe1 C9 129.32(10)
C2 Fe1 C3 41.11(9)
C1 Fe1 C3 69.65(9)
C8 Fe1 C3 105.52(10)
C7 Fe1 C3 129.23(11)
C5 Fe1 C3 68.38(9)
C9 Fe1 C3 113.61(10)
C2 Fe1 C10 171.76(11)
C1 Fe1 C10 132.36(10)
C8 Fe1 C10 67.91(10)
C7 Fe1 C10 67.79(11)
C5 Fe1 C10 110.07(10)
C9 Fe1 C10 40.17(10)
C3 Fe1 C10 147.00(11)
C2 Fe1 C6 132.44(11)
C1 Fe1 C6 111.10(10)
C8 Fe1 C6 68.21(10)
C7 Fe1 C6 40.57(12)
C5 Fe1 C6 119.62(10)
C9 Fe1 C6 67.65(11)
C3 Fe1 C6 169.41(11)
C10 Fe1 C6 39.98(12)
C2 Fe1 C4 68.76(9)
C1 Fe1 C4 69.09(9)
C8 Fe1 C4 127.30(10)
C7 Fe1 C4 166.46(11)
C5 Fe1 C4 40.42(9)
C9 Fe1 C4 106.63(10)
C3 Fe1 C4 40.07(9)
C10 Fe1 C4 116.83(11)
C6 Fe1 C4 150.50(11)
C1 P1 C111 105.46(10)
C1 P1 C121 106.77(10)
C111 P1 C121 101.86(9)
C1 P1 S1 115.51(7)
C111 P1 S1 113.33(7)
C121 P1 S1 112.72(8)
C24 N1 C23 109.6(2)
C24 N1 C25 108.6(2)
C23 N1 C25 108.7(2)
C24 N1 C21 110.85(18)
C23 N1 C21 107.32(19)
C25 N1 C21 111.69(19)
C5 C1 C2 106.79(18)
C5 C1 P1 123.78(16)
C2 C1 P1 129.43(16)
C5 C1 Fe1 69.95(12)
C2 C1 Fe1 68.88(11)
P1 C1 Fe1 125.51(11)
C3 C2 C1 107.25(19)
C3 C2 C21 122.72(19)
C1 C2 C21 129.7(2)
C3 C2 Fe1 70.31(13)
C1 C2 Fe1 68.89(12)
C21 C2 Fe1 121.12(15)
C4 C3 C2 108.9(2)
C4 C3 Fe1 70.62(13)
C2 C3 Fe1 68.59(12)
C4 C3 H3 125.6
C2 C3 H3 125.6
Fe1 C3 H3 126.8
C3 C4 C5 108.8(2)
C3 C4 Fe1 69.31(13)
C5 C4 Fe1 68.99(12)
C3 C4 H4 125.6
C5 C4 H4 125.6
Fe1 C4 H4 127.7
C4 C5 C1 108.33(19)
C4 C5 Fe1 70.59(12)
C1 C5 Fe1 68.56(11)
C4 C5 H5 125.8
C1 C5 H5 125.8
Fe1 C5 H5 126.6
C10 C6 C7 107.6(2)
C10 C6 Fe1 69.89(15)
C7 C6 Fe1 68.74(15)
C10 C6 H6 126.2
C7 C6 H6 126.2
Fe1 C6 H6 126.7
C8 C7 C6 108.0(2)
C8 C7 Fe1 69.50(14)
C6 C7 Fe1 70.69(15)
C8 C7 H7 126.0
C6 C7 H7 126.0
Fe1 C7 H7 125.4
C9 C8 C7 107.7(2)
C9 C8 Fe1 70.09(13)
C7 C8 Fe1 69.76(13)
C9 C8 H8 126.2
C7 C8 H8 126.2
Fe1 C8 H8 125.6
C10 C9 C8 108.3(2)
C10 C9 Fe1 70.58(14)
C8 C9 Fe1 69.41(13)
C10 C9 H9 125.8
C8 C9 H9 125.8
Fe1 C9 H9 125.8
C9 C10 C6 108.3(2)
C9 C10 Fe1 69.25(14)
C6 C10 Fe1 70.12(15)
C9 C10 H10 125.8
C6 C10 H10 125.8
Fe1 C10 H10 126.4
C2 C21 N1 115.32(18)
C2 C21 H21A 108.4
N1 C21 H21A 108.4
C2 C21 H21B 108.4
N1 C21 H21B 108.4
H21A C21 H21B 107.5
N1 C23 H23A 109.5
N1 C23 H23B 109.5
H23A C23 H23B 109.5
N1 C23 H23C 109.5
H23A C23 H23C 109.5
H23B C23 H23C 109.5
N1 C24 H24A 109.5
N1 C24 H24B 109.5
H24A C24 H24B 109.5
N1 C24 H24C 109.5
H24A C24 H24C 109.5
H24B C24 H24C 109.5
N1 C25 H25A 109.5
N1 C25 H25B 109.5
H25A C25 H25B 109.5
N1 C25 H25C 109.5
H25A C25 H25C 109.5
H25B C25 H25C 109.5
C112 C111 C116 120.0(2)
C112 C111 P1 122.49(16)
C116 C111 P1 117.47(17)
C111 C112 C113 119.9(2)
C111 C112 H112 120.1
C113 C112 H112 120.1
C114 C113 C112 119.9(2)
C114 C113 H113 120.1
C112 C113 H113 120.1
C115 C114 C113 120.5(2)
C115 C114 H114 119.7
C113 C114 H114 119.7
C114 C115 C116 120.0(2)
C114 C115 H115 120.0
C116 C115 H115 120.0
C115 C116 C111 119.8(2)
C115 C116 H116 120.1
C111 C116 H116 120.1
C126 C121 C122 119.6(2)
C126 C121 P1 120.34(17)
C122 C121 P1 120.05(17)
C123 C122 C121 120.1(2)
C123 C122 H122 120.0
C121 C122 H122 120.0
C122 C123 C124 120.2(2)
C122 C123 H123 119.9
C124 C123 H123 119.9
C125 C124 C123 119.9(2)
C125 C124 H124 120.0
C123 C124 H124 120.0
C124 C125 C126 120.5(2)
C124 C125 H125 119.8
C126 C125 H125 119.8
C121 C126 C125 119.7(2)
C121 C126 H126 120.1
C125 C126 H126 120.1
Cl2 C100 Cl1 109.90(14)
Cl2 C100 Cl3 109.62(14)
Cl1 C100 Cl3 110.86(15)
Cl2 C100 H100 108.8
Cl1 C100 H100 108.8
Cl3 C100 H100 108.8

loop_
_geom_bond_atom_site_label_1
_geom_bond_atom_site_label_2
_geom_bond_distance
Fe1 C2 2.017(2)
Fe1 C1 2.017(2)
Fe1 C8 2.027(2)
Fe1 C7 2.030(2)
Fe1 C5 2.035(2)
Fe1 C9 2.036(2)
Fe1 C3 2.039(2)
Fe1 C10 2.053(3)
Fe1 C6 2.056(3)
Fe1 C4 2.056(2)
P1 C1 1.792(2)
P1 C111 1.814(2)
P1 C121 1.818(2)
P1 S1 1.9524(7)
N1 C24 1.492(3)
N1 C23 1.495(3)
N1 C25 1.497(3)
N1 C21 1.527(3)
C1 C5 1.435(3)
C1 C2 1.453(3)
C2 C3 1.424(3)
C2 C21 1.490(3)
C3 C4 1.403(3)
C3 H3 0.9500
C4 C5 1.414(3)
C4 H4 0.9500
C5 H5 0.9500
C6 C10 1.405(4)
C6 C7 1.417(4)
C6 H6 0.9500
C7 C8 1.412(4)
C7 H7 0.9500
C8 C9 1.406(3)
C8 H8 0.9500
C9 C10 1.404(4)
C9 H9 0.9500
C10 H10 0.9500
C21 H21A 0.9900
C21 H21B 0.9900
C23 H23A 0.9800
C23 H23B 0.9800
C23 H23C 0.9800
C24 H24A 0.9800
C24 H24B 0.9800
C24 H24C 0.9800
C25 H25A 0.9800
C25 H25B 0.9800
C25 H25C 0.9800
C111 C112 1.385(3)
C111 C116 1.389(3)
C112 C113 1.386(3)
C112 H112 0.9500
C113 C114 1.380(3)
C113 H113 0.9500
C114 C115 1.375(4)
C114 H114 0.9500
C115 C116 1.385(3)
C115 H115 0.9500
C116 H116 0.9500
C121 C126 1.388(3)
C121 C122 1.395(3)
C122 C123 1.382(3)
C122 H122 0.9500
C123 C124 1.383(4)
C123 H123 0.9500
C124 C125 1.377(4)
C124 H124 0.9500
C125 C126 1.390(3)
C125 H125 0.9500
C126 H126 0.9500
C100 Cl2 1.745(3)
C100 Cl1 1.752(3)
C100 Cl3 1.753(3)
C100 H100 1.0000

loop_
_geom_hbond_atom_site_label_D
_geom_hbond_atom_site_label_H
_geom_hbond_atom_site_label_A
_geom_hbond_distance_DH
_geom_hbond_distance_HA
_geom_hbond_distance_DA
_geom_hbond_angle_DHA
C24 H24C I1 0.98 3.05 4.001(3) 163.2
C100 H100 I1 1.00 2.93 3.810(3) 147.4
